data_9009968
loop_
_publ_author_name
'Nguyen, N.'
'Choisnet, J.'
'Raveau, B.'

_publ_section_title
;
 Silicates synthetiques a structure milarite
;
_journal_name_full 'Journal of Solid State Chemistry'
_journal_page_first 1
_journal_page_last 9
_journal_paper_doi 10.1016/0022-4596(80)90395-3
_journal_volume 34
_journal_year 1980
_chemical_compound_source Synthetic
_chemical_formula_structural Na2Mg5Si12O30
_chemical_formula_sum 'Mg5 Na2 O30 Si12'
_space_group_IT_number 192
_symmetry_space_group_name_Hall '-P 6 2c'
_symmetry_space_group_name_H-M 'P 6/m c c'
_cell_angle_alpha 90
_cell_angle_beta 90
_cell_angle_gamma 120
_cell_length_a 10.151
_cell_length_b 10.151
_cell_length_c 14.288
_cell_formula_units_Z 2
_cell_volume 1275.028
_database_code_amcsd 0013390
_exptl_crystal_density_diffrn 2.564
_cod_original_formula_sum 'Na2 Mg5 Si12 O30'
_cod_database_code 9009968
_amcsd_formula_title Na2Mg5Si12O30

loop_
_space_group_symop_operation_xyz
x,y,z
-x,-x+y,1/2+z
x,x-y,1/2-z
-x+y,-x,-z
x-y,x,z
-y,-x,1/2+z
y,x,1/2-z
y,-x+y,-z
-y,x-y,z
x-y,-y,1/2+z
-x+y,y,1/2-z
x,y,-z
-x,-y,z
x,x-y,1/2+z
-x,-x+y,1/2-z
x-y,x,-z
-x+y,-x,z
y,x,1/2+z
-y,-x,1/2-z
-y,x-y,-z
y,-x+y,z
-x+y,y,1/2+z
x-y,-y,1/2-z
-x,-y,-z

loop_
_atom_site_label
_atom_site_fract_x
_atom_site_fract_y
_atom_site_fract_z
_atom_site_occupancy
_atom_site_U_iso_or_equiv
NaA1 0.00000 0.00000 0.25000 0.60000 0.01267
NaA2 0.33333 0.66667 0.00000 0.70000 0.01520
MgM1 0.33333 0.66667 0.25000 1.00000 0.02280
MgM2 0.50000 0.00000 0.25000 1.00000 0.00380
Si 0.76400 0.11600 0.11100 1.00000 0.01267
O1 0.73000 0.12300 0.00000 1.00000 0.00887
O2 0.94500 0.21300 0.13500 1.00000 0.01773
O3 0.65200 0.15600 0.17100 1.00000 0.01140

loop_
_cod_related_entry_id
_cod_related_entry_database
_cod_related_entry_code
1 AMCSD 0013390
